data_2020269
loop_
_publ_author_name
'Larson, E.M.'
'Eller, P.G.'
'Cremers, T.L.'
'Penneman, R.A.'
'Herrick, C.C.'

_publ_section_title
;
 Structure of trigonal thorium molybdate
;
_journal_name_full 'Acta Crystallographica C (39,1983-)'
_journal_page_first 1669
_journal_page_last 1672
_journal_volume 45
_journal_year 1989
_chemical_formula_sum 'Mo2 O8 Th'
_chemical_name_systematic 'Th (Mo O4)2'
_space_group_IT_number 147
_symmetry_space_group_name_Hall '-P 3'
_symmetry_space_group_name_H-M 'P -3'
_cell_angle_alpha 90
_cell_angle_beta 90
_cell_angle_gamma 120
_cell_formula_units_Z 9
_cell_length_a 17.593
_cell_length_b 17.593
_cell_length_c 6.238
_cell_volume 1672.075
_citation_journal_id_ASTM ACSCEE
_cod_data_source_file Larson_ACSCEE_1989_784.cif
_cod_data_source_block Mo2O8Th1
_cod_original_formula_sum 'Mo2 O8 Th1'
_cod_database_code 2020269

loop_
_symmetry_equiv_pos_as_xyz
x,y,z
-y,x-y,z
-x+y,-x,z
-x,-y,-z
y,-x+y,-z
x-y,x,-z

loop_
_atom_site_label
_atom_site_type_symbol
_atom_site_fract_x
_atom_site_fract_y
_atom_site_fract_z
_atom_site_occupancy
_atom_site_U_iso_or_equiv
O2 O-2 0.4332 0.1139 -0.0028 1 0.0
Mo2 Mo+6 0.59886 0.10214 0.25623 1 0.0
O8 O-2 0.6592 0.0857 0.4584 1 0.0
O11 O-2 0.3021 0.1231 0.2395 1 0.0
O9 O-2 0.2901 0.5453 0.2874 1 0.0
O7 O-2 0.3069 0.4043 0.4521 1 0.0
Mo1 Mo+6 0.26593 0.4356 0.23649 1 0.0
Mo3 Mo+6 0.23209 0.16591 0.26109 1 0.0
O1 O-2 0.0275 0.2401 0.4847 1 0.0
O3 O-2 0.752 0.0121 0.0667 1 0.0
O4 O-2 0.6322 0.0827 0.0082 1 0.0
O6 O-2 0.9196 0.0406 0.2109 1 0.0
Th2 Th+4 0 0 0 1 0.0
Th3 Th+4 0.33355 0.33376 0.75254 1 0.0
O5 O-2 0.4869 0.0313 0.2896 1 0.0
O12 O-2 0.622 0.2126 0.281 1 0.0
O10 O-2 0.1535 0.3661 0.216 1 0.0
Th1 Th+4 0.6667 0.3333 0.49737 1 0.0
